data_1565544
loop_
_publ_author_name
'Vijayan, Paranthaman'
'Yadav, Samanta'
'Yadav, Sunil'
'Gupta, Rajeev'

_publ_section_title
;
 Ruthenium(II) complexes of pyridine-carboxamide ligands bearing appended
 benzothiazole/benzimidazole rings: Structural diversity and catalysis
;
_journal_name_full 'Inorganica Chimica Acta'
_journal_page_first 119285
_journal_paper_doi 10.1016/j.ica.2019.119285
_journal_volume 502
_journal_year 2020
_chemical_formula_moiety 'C17 H22 Cl2 N4 O3 Ru S2, C H4 O'
_chemical_formula_sum 'C18 H26 Cl2 N4 O4 Ru S2'
_chemical_formula_weight 598.52
_space_group_crystal_system monoclinic
_space_group_IT_number 14
_space_group_name_Hall '-P 2ybc'
_space_group_name_H-M_alt 'P 1 21/c 1'
_atom_sites_solution_hydrogens mixed
_audit_creation_method SHELXL-2018/3
_cell_angle_alpha 90
_cell_angle_beta 101.593(3)
_cell_angle_gamma 90
_cell_formula_units_Z 4
_cell_length_a 10.7023(3)
_cell_length_b 9.9414(3)
_cell_length_c 25.7280(7)
_cell_measurement_reflns_used 12178
_cell_measurement_temperature 293(2)
_cell_measurement_theta_max 24.998
_cell_measurement_theta_min 0.824
_cell_volume 2681.51(14)
_computing_structure_refinement 'SHELXL-2018/3 (Sheldrick, 2018)'
_diffrn_ambient_temperature 293(2)
_diffrn_measured_fraction_theta_full 0.997
_diffrn_measured_fraction_theta_max 0.997
_diffrn_measurement_device_type 'xcalibur sapphire3'
_diffrn_radiation_type MoK\a
_diffrn_radiation_wavelength 0.71073
_diffrn_reflns_av_R_equivalents 0.0388
_diffrn_reflns_av_unetI/netI 0.0232
_diffrn_reflns_Laue_measured_fraction_full 0.997
_diffrn_reflns_Laue_measured_fraction_max 0.997
_diffrn_reflns_limit_h_max 12
_diffrn_reflns_limit_h_min -12
_diffrn_reflns_limit_k_max 11
_diffrn_reflns_limit_k_min -11
_diffrn_reflns_limit_l_max 30
_diffrn_reflns_limit_l_min -30
_diffrn_reflns_number 32836
_diffrn_reflns_point_group_measured_fraction_full 0.997
_diffrn_reflns_point_group_measured_fraction_max 0.997
_diffrn_reflns_theta_full 24.998
_diffrn_reflns_theta_max 24.998
_diffrn_reflns_theta_min 3.421
_exptl_absorpt_coefficient_mu 0.968
_exptl_absorpt_correction_type none
_exptl_crystal_colour YELLOW
_exptl_crystal_density_diffrn 1.483
_exptl_crystal_description BLOCK
_exptl_crystal_F_000 1216
_exptl_crystal_size_max 0.200
_exptl_crystal_size_mid 0.180
_exptl_crystal_size_min 0.170
_refine_diff_density_max 0.389
_refine_diff_density_min -0.412
_refine_diff_density_rms 0.056
_refine_ls_extinction_coef .
_refine_ls_extinction_method none
_refine_ls_goodness_of_fit_ref 1.001
_refine_ls_hydrogen_treatment mixed
_refine_ls_matrix_type full
_refine_ls_number_parameters 285
_refine_ls_number_reflns 4705
_refine_ls_number_restraints 0
_refine_ls_restrained_S_all 1.001
_refine_ls_R_factor_all 0.0332
_refine_ls_R_factor_gt 0.0293
_refine_ls_shift/su_max 0.048
_refine_ls_shift/su_mean 0.001
_refine_ls_structure_factor_coef Fsqd
_refine_ls_weighting_details 'w=1/[\s^2^(Fo^2^)+(0.0305P)^2^+2.7507P] where P=(Fo^2^+2Fc^2^)/3'
_refine_ls_weighting_scheme calc
_refine_ls_wR_factor_gt 0.0681
_refine_ls_wR_factor_ref 0.0702
_reflns_Friedel_coverage 0.000
_reflns_Friedel_fraction_full .
_reflns_Friedel_fraction_max .
_reflns_number_gt 4279
_reflns_number_total 4705
_reflns_threshold_expression 'I > 2\s(I)'
_cod_data_source_file ICA-2020-502-119285.cif
_cod_data_source_block 5
_cod_original_sg_symbol_H-M 'P 21/c'
_cod_database_code 1565544
_shelx_shelxl_version_number 2018/3
_shelx_space_group_comment
;
The symmetry employed for this shelxl refinement is uniquely defined
by the following loop, which should always be used as a source of
symmetry information in preference to the above space-group names.
They are only intended as comments.
;
_shelx_estimated_absorpt_t_min 0.830
_shelx_estimated_absorpt_t_max 0.853

loop_
_space_group_symop_operation_xyz
'x, y, z'
'-x, y+1/2, -z+1/2'
'-x, -y, -z'
'x, -y-1/2, z-1/2'

loop_
_atom_site_label
_atom_site_type_symbol
_atom_site_fract_x
_atom_site_fract_y
_atom_site_fract_z
_atom_site_U_iso_or_equiv
_atom_site_adp_type
_atom_site_occupancy
_atom_site_site_symmetry_order
_atom_site_calc_flag
_atom_site_refinement_flags_posn
_atom_site_refinement_flags_adp
_atom_site_refinement_flags_occupancy
_atom_site_disorder_assembly
_atom_site_disorder_group
Ru1 Ru 0.79532(2) 0.53075(2) 0.33475(2) 0.02986(8) Uani 1 1 d . . . . .
Cl2 Cl 0.95773(7) 0.36169(8) 0.34326(3) 0.04459(18) Uani 1 1 d . . . . .
S1 S 0.89552(6) 0.65179(7) 0.28225(3) 0.03710(17) Uani 1 1 d . . . . .
Cl1 Cl 0.63392(7) 0.69843(8) 0.33799(3) 0.04514(18) Uani 1 1 d . . . . .
S2 S 0.66630(7) 0.43590(9) 0.26445(3) 0.04524(19) Uani 1 1 d . . . . .
O1 O 0.70901(17) 0.41973(19) 0.38846(7) 0.0366(4) Uani 1 1 d . . . . .
N1 N 0.8887(2) 0.6072(2) 0.40958(8) 0.0328(5) Uani 1 1 d . . . . .
N4 N 0.5213(2) 0.3022(2) 0.50444(9) 0.0431(6) Uani 1 1 d . . . . .
H4 H 0.527673 0.345649 0.533758 0.052 Uiso 1 1 calc R U . . .
O3 O 1.01224(19) 0.7248(2) 0.30796(8) 0.0572(6) Uani 1 1 d . . . . .
N2 N 0.6822(2) 0.4205(3) 0.47559(9) 0.0422(6) Uani 1 1 d . . . . .
N3 N 0.5535(3) 0.2381(3) 0.42751(9) 0.0500(7) Uani 1 1 d . . . . .
H3A H 0.584260 0.233267 0.399147 0.060 Uiso 1 1 calc R U . . .
C5 C 0.8356(2) 0.5650(3) 0.45029(10) 0.0335(6) Uani 1 1 d . . . . .
C6 C 0.7351(2) 0.4608(3) 0.43621(10) 0.0343(6) Uani 1 1 d . . . . .
O2 O 0.6276(2) 0.5151(3) 0.21505(9) 0.0756(8) Uani 1 1 d . . . . .
C8 C 0.4369(3) 0.1983(3) 0.48828(12) 0.0440(7) Uani 1 1 d . . . . .
C7 C 0.5917(3) 0.3256(3) 0.46783(10) 0.0396(7) Uani 1 1 d . . . . .
C14 C 0.7976(3) 0.7744(3) 0.24307(13) 0.0539(8) Uani 1 1 d . . . . .
H14A H 0.719675 0.732985 0.225200 0.081 Uiso 1 1 calc R U . . .
H14B H 0.778435 0.845256 0.265573 0.081 Uiso 1 1 calc R U . . .
H14C H 0.841852 0.810903 0.217314 0.081 Uiso 1 1 calc R U . . .
C13 C 0.4568(3) 0.1572(3) 0.43913(11) 0.0476(7) Uani 1 1 d . . . . .
C4 C 0.8762(3) 0.6120(3) 0.50138(11) 0.0451(7) Uani 1 1 d . . . . .
H4A H 0.836625 0.582801 0.528407 0.054 Uiso 1 1 calc R U . . .
C1 C 0.9860(3) 0.6934(3) 0.42058(12) 0.0468(7) Uani 1 1 d . . . . .
H1 H 1.024540 0.722323 0.393224 0.056 Uiso 1 1 calc R U . . .
C15 C 0.9399(3) 0.5578(3) 0.22986(13) 0.0587(9) Uani 1 1 d . . . . .
H15A H 0.867635 0.507755 0.211489 0.088 Uiso 1 1 calc R U . . .
H15B H 0.968450 0.618113 0.205540 0.088 Uiso 1 1 calc R U . . .
H15C H 1.007503 0.496748 0.244306 0.088 Uiso 1 1 calc R U . . .
C17 C 0.5212(3) 0.3876(4) 0.28267(14) 0.0705(12) Uani 1 1 d . . . . .
H17A H 0.539545 0.335433 0.314702 0.106 Uiso 1 1 calc R U . . .
H17B H 0.474070 0.466551 0.288395 0.106 Uiso 1 1 calc R U . . .
H17C H 0.471438 0.334710 0.254764 0.106 Uiso 1 1 calc R U . . .
C3 C 0.9750(3) 0.7017(3) 0.51199(13) 0.0551(8) Uani 1 1 d . . . . .
H3 H 1.003105 0.735036 0.546116 0.066 Uiso 1 1 calc R U . . .
C2 C 1.0314(3) 0.7412(3) 0.47142(13) 0.0582(9) Uani 1 1 d . . . . .
H2 H 1.100241 0.800110 0.477899 0.070 Uiso 1 1 calc R U . . .
C12 C 0.3858(4) 0.0545(4) 0.41101(15) 0.0701(11) Uani 1 1 d . . . . .
H12 H 0.398700 0.026827 0.377960 0.084 Uiso 1 1 calc R U . . .
C9 C 0.3465(3) 0.1378(3) 0.51202(14) 0.0590(9) Uani 1 1 d . . . . .
H9 H 0.333760 0.164897 0.545157 0.071 Uiso 1 1 calc R U . . .
C11 C 0.2952(4) -0.0040(4) 0.43479(18) 0.0820(13) Uani 1 1 d . . . . .
H11 H 0.244742 -0.072654 0.417134 0.098 Uiso 1 1 calc R U . . .
C16 C 0.7152(4) 0.2771(4) 0.24440(15) 0.0732(11) Uani 1 1 d . . . . .
H16A H 0.741536 0.221046 0.275032 0.110 Uiso 1 1 calc R U . . .
H16B H 0.645281 0.235231 0.220680 0.110 Uiso 1 1 calc R U . . .
H16C H 0.785165 0.288937 0.226636 0.110 Uiso 1 1 calc R U . . .
C10 C 0.2768(4) 0.0364(4) 0.48453(17) 0.0773(12) Uani 1 1 d . . . . .
H10 H 0.215395 -0.006877 0.499401 0.093 Uiso 1 1 calc R U . . .
O10 O 0.4285(3) 0.5704(4) 0.39881(11) 0.0893(12) Uani 1 1 d . . . . .
C20 C 0.3079(4) 0.5357(6) 0.37527(18) 0.1040(18) Uani 1 1 d . . . . .
H20A H 0.267450 0.491054 0.400576 0.156 Uiso 1 1 calc R U . . .
H20B H 0.310307 0.476334 0.346060 0.156 Uiso 1 1 calc R U . . .
H20C H 0.260551 0.615148 0.362508 0.156 Uiso 1 1 calc R U . . .
H10A H 0.465(4) 0.592(5) 0.3826(19) 0.091(18) Uiso 1 1 d . . . . .

loop_
_atom_site_aniso_label
_atom_site_aniso_U_11
_atom_site_aniso_U_22
_atom_site_aniso_U_33
_atom_site_aniso_U_23
_atom_site_aniso_U_13
_atom_site_aniso_U_12
Ru1 0.02650(12) 0.04109(14) 0.02330(12) 0.00211(8) 0.00814(8) -0.00538(8)
Cl2 0.0474(4) 0.0483(4) 0.0405(4) 0.0039(3) 0.0146(3) 0.0071(3)
S1 0.0303(3) 0.0492(4) 0.0345(4) 0.0110(3) 0.0130(3) -0.0009(3)
Cl1 0.0360(4) 0.0598(5) 0.0419(4) 0.0077(3) 0.0133(3) 0.0060(3)
S2 0.0385(4) 0.0723(5) 0.0258(3) -0.0069(3) 0.0086(3) -0.0146(4)
O1 0.0416(11) 0.0440(11) 0.0266(9) -0.0019(8) 0.0128(8) -0.0142(9)
N1 0.0314(12) 0.0361(12) 0.0300(11) 0.0026(9) 0.0043(9) -0.0038(9)
N4 0.0482(15) 0.0512(15) 0.0347(13) -0.0045(11) 0.0198(11) -0.0138(12)
O3 0.0411(12) 0.0810(16) 0.0507(13) 0.0160(12) 0.0121(10) -0.0201(11)
N2 0.0452(14) 0.0561(15) 0.0282(12) 0.0008(11) 0.0139(10) -0.0143(12)
N3 0.0683(17) 0.0587(17) 0.0279(12) -0.0046(11) 0.0212(12) -0.0210(13)
C5 0.0313(14) 0.0412(15) 0.0280(13) 0.0017(11) 0.0057(11) -0.0004(11)
C6 0.0344(14) 0.0421(16) 0.0275(14) 0.0030(12) 0.0091(11) -0.0023(12)
O2 0.0719(17) 0.117(2) 0.0318(12) 0.0104(13) -0.0044(11) -0.0236(15)
C8 0.0451(17) 0.0481(18) 0.0404(16) 0.0028(13) 0.0122(13) -0.0106(14)
C7 0.0436(16) 0.0498(17) 0.0272(14) 0.0042(12) 0.0110(12) -0.0065(13)
C14 0.0495(19) 0.063(2) 0.0526(19) 0.0244(16) 0.0194(15) 0.0092(16)
C13 0.0579(19) 0.0506(18) 0.0354(16) 0.0027(14) 0.0119(14) -0.0175(15)
C4 0.0539(18) 0.0506(18) 0.0308(15) -0.0013(13) 0.0085(13) -0.0068(14)
C1 0.0452(17) 0.0531(19) 0.0419(17) 0.0022(14) 0.0079(13) -0.0163(14)
C15 0.071(2) 0.064(2) 0.053(2) 0.0103(16) 0.0412(18) 0.0045(17)
C17 0.0426(19) 0.118(3) 0.054(2) -0.028(2) 0.0162(16) -0.035(2)
C3 0.065(2) 0.058(2) 0.0377(17) -0.0100(15) -0.0018(15) -0.0129(17)
C2 0.060(2) 0.058(2) 0.053(2) -0.0041(16) 0.0027(16) -0.0277(17)
C12 0.094(3) 0.069(2) 0.049(2) -0.0069(18) 0.0164(19) -0.033(2)
C9 0.063(2) 0.059(2) 0.062(2) -0.0024(17) 0.0300(17) -0.0164(17)
C11 0.092(3) 0.077(3) 0.076(3) -0.009(2) 0.016(2) -0.044(2)
C16 0.069(2) 0.089(3) 0.065(2) -0.038(2) 0.0205(19) -0.016(2)
C10 0.076(3) 0.076(3) 0.087(3) -0.006(2) 0.034(2) -0.037(2)
O10 0.0683(19) 0.158(3) 0.0495(16) -0.0310(18) 0.0317(14) -0.044(2)
C20 0.061(3) 0.186(6) 0.066(3) -0.003(3) 0.015(2) -0.024(3)

loop_
_atom_type_symbol
_atom_type_description
_atom_type_scat_dispersion_real
_atom_type_scat_dispersion_imag
_atom_type_scat_source
C C 0.0033 0.0016 'International Tables Vol C Tables 4.2.6.8 and 6.1.1.4'
H H 0.0000 0.0000 'International Tables Vol C Tables 4.2.6.8 and 6.1.1.4'
N N 0.0061 0.0033 'International Tables Vol C Tables 4.2.6.8 and 6.1.1.4'
O O 0.0106 0.0060 'International Tables Vol C Tables 4.2.6.8 and 6.1.1.4'
S S 0.1246 0.1234 'International Tables Vol C Tables 4.2.6.8 and 6.1.1.4'
Ru Ru -1.2594 0.8363 'International Tables Vol C Tables 4.2.6.8 and 6.1.1.4'
Cl Cl 0.1484 0.1585 'International Tables Vol C Tables 4.2.6.8 and 6.1.1.4'

loop_
_geom_angle_atom_site_label_1
_geom_angle_atom_site_label_2
_geom_angle_atom_site_label_3
_geom_angle
_geom_angle_site_symmetry_1
_geom_angle_site_symmetry_3
O1 Ru1 N1 77.45(7) . .
O1 Ru1 S1 176.54(5) . .
N1 Ru1 S1 99.18(6) . .
O1 Ru1 S2 91.63(5) . .
N1 Ru1 S2 168.42(6) . .
S1 Ru1 S2 91.79(3) . .
O1 Ru1 Cl2 88.76(6) . .
N1 Ru1 Cl2 88.16(6) . .
S1 Ru1 Cl2 90.32(3) . .
S2 Ru1 Cl2 95.52(3) . .
O1 Ru1 Cl1 85.90(6) . .
N1 Ru1 Cl1 86.04(6) . .
S1 Ru1 Cl1 94.73(3) . .
S2 Ru1 Cl1 89.39(3) . .
Cl2 Ru1 Cl1 172.85(2) . .
O3 S1 C15 105.43(15) . .
O3 S1 C14 105.36(15) . .
C15 S1 C14 98.44(16) . .
O3 S1 Ru1 117.23(9) . .
C15 S1 Ru1 114.06(11) . .
C14 S1 Ru1 114.24(10) . .
O2 S2 C16 105.78(18) . .
O2 S2 C17 105.14(18) . .
C16 S2 C17 99.25(19) . .
O2 S2 Ru1 119.18(11) . .
C16 S2 Ru1 115.97(13) . .
C17 S2 Ru1 109.20(11) . .
C6 O1 Ru1 115.01(16) . .
C1 N1 C5 117.8(2) . .
C1 N1 Ru1 128.84(19) . .
C5 N1 Ru1 113.33(16) . .
C7 N4 C8 110.2(2) . .
C7 N4 H4 124.9 . .
C8 N4 H4 124.9 . .
C6 N2 C7 120.6(2) . .
C7 N3 C13 109.3(2) . .
C7 N3 H3A 125.3 . .
C13 N3 H3A 125.3 . .
N1 C5 C4 122.1(3) . .
N1 C5 C6 115.0(2) . .
C4 C5 C6 122.8(2) . .
O1 C6 N2 126.9(2) . .
O1 C6 C5 117.9(2) . .
N2 C6 C5 115.2(2) . .
N4 C8 C9 131.8(3) . .
N4 C8 C13 106.5(2) . .
C9 C8 C13 121.7(3) . .
N2 C7 N4 120.7(2) . .
N2 C7 N3 131.8(2) . .
N4 C7 N3 107.5(2) . .
S1 C14 H14A 109.5 . .
S1 C14 H14B 109.5 . .
H14A C14 H14B 109.5 . .
S1 C14 H14C 109.5 . .
H14A C14 H14C 109.5 . .
H14B C14 H14C 109.5 . .
C12 C13 C8 121.7(3) . .
C12 C13 N3 131.9(3) . .
C8 C13 N3 106.4(3) . .
C3 C4 C5 119.6(3) . .
C3 C4 H4A 120.2 . .
C5 C4 H4A 120.2 . .
N1 C1 C2 122.1(3) . .
N1 C1 H1 119.0 . .
C2 C1 H1 119.0 . .
S1 C15 H15A 109.5 . .
S1 C15 H15B 109.5 . .
H15A C15 H15B 109.5 . .
S1 C15 H15C 109.5 . .
H15A C15 H15C 109.5 . .
H15B C15 H15C 109.5 . .
S2 C17 H17A 109.5 . .
S2 C17 H17B 109.5 . .
H17A C17 H17B 109.5 . .
S2 C17 H17C 109.5 . .
H17A C17 H17C 109.5 . .
H17B C17 H17C 109.5 . .
C2 C3 C4 118.5(3) . .
C2 C3 H3 120.7 . .
C4 C3 H3 120.7 . .
C3 C2 C1 119.9(3) . .
C3 C2 H2 120.0 . .
C1 C2 H2 120.0 . .
C11 C12 C13 116.2(4) . .
C11 C12 H12 121.9 . .
C13 C12 H12 121.9 . .
C10 C9 C8 116.8(3) . .
C10 C9 H9 121.6 . .
C8 C9 H9 121.6 . .
C12 C11 C10 121.9(4) . .
C12 C11 H11 119.0 . .
C10 C11 H11 119.0 . .
S2 C16 H16A 109.5 . .
S2 C16 H16B 109.5 . .
H16A C16 H16B 109.5 . .
S2 C16 H16C 109.5 . .
H16A C16 H16C 109.5 . .
H16B C16 H16C 109.5 . .
C9 C10 C11 121.8(3) . .
C9 C10 H10 119.1 . .
C11 C10 H10 119.1 . .
C20 O10 H10A 115(4) . .
O10 C20 H20A 109.5 . .
O10 C20 H20B 109.5 . .
H20A C20 H20B 109.5 . .
O10 C20 H20C 109.5 . .
H20A C20 H20C 109.5 . .
H20B C20 H20C 109.5 . .

loop_
_geom_bond_atom_site_label_1
_geom_bond_atom_site_label_2
_geom_bond_distance
_geom_bond_site_symmetry_2
Ru1 O1 2.1198(17) .
Ru1 N1 2.123(2) .
Ru1 S1 2.2372(7) .
Ru1 S2 2.2503(7) .
Ru1 Cl2 2.3960(7) .
Ru1 Cl1 2.4139(7) .
S1 O3 1.481(2) .
S1 C15 1.781(3) .
S1 C14 1.782(3) .
S2 O2 1.482(2) .
S2 C16 1.772(4) .
S2 C17 1.777(3) .
O1 C6 1.271(3) .
N1 C1 1.334(3) .
N1 C5 1.355(3) .
N4 C7 1.340(3) .
N4 C8 1.380(4) .
N4 H4 0.8600 .
N2 C6 1.318(3) .
N2 C7 1.338(4) .
N3 C7 1.353(4) .
N3 C13 1.390(4) .
N3 H3A 0.8600 .
C5 C4 1.380(4) .
C5 C6 1.485(4) .
C8 C9 1.382(4) .
C8 C13 1.385(4) .
C14 H14A 0.9600 .
C14 H14B 0.9600 .
C14 H14C 0.9600 .
C13 C12 1.386(4) .
C4 C3 1.369(4) .
C4 H4A 0.9300 .
C1 C2 1.385(4) .
C1 H1 0.9300 .
C15 H15A 0.9600 .
C15 H15B 0.9600 .
C15 H15C 0.9600 .
C17 H17A 0.9600 .
C17 H17B 0.9600 .
C17 H17C 0.9600 .
C3 C2 1.364(5) .
C3 H3 0.9300 .
C2 H2 0.9300 .
C12 C11 1.375(5) .
C12 H12 0.9300 .
C9 C10 1.364(5) .
C9 H9 0.9300 .
C11 C10 1.392(6) .
C11 H11 0.9300 .
C16 H16A 0.9600 .
C16 H16B 0.9600 .
C16 H16C 0.9600 .
C10 H10 0.9300 .
O10 C20 1.356(5) .
O10 H10A 0.66(4) .
C20 H20A 0.9600 .
C20 H20B 0.9600 .
C20 H20C 0.9600 .
